data_4088924
loop_
_publ_author_name
'Causero, Andrea'
'Ballmann, Gerd'
'Pahl, J\"urgen'
'Zijlstra, Harmen'
'F\"arber, Christian'
'Harder, Sjoerd'

_publ_section_title
;
 Stabilization of Calcium Hydride Complexes by Fine Tuning of Amidinate
 Ligands
;
_journal_issue 19
_journal_name_full Organometallics
_journal_page_first 3350
_journal_paper_doi 10.1021/acs.organomet.6b00566
_journal_volume 35
_journal_year 2016
_chemical_formula_moiety 'C64 H110 Ca2 N6 Si4'
_chemical_formula_sum 'C64 H110 Ca2 N6 Si4'
_chemical_formula_weight 1156.09
_space_group_crystal_system triclinic
_space_group_IT_number 2
_space_group_name_Hall '-P 1'
_space_group_name_H-M_alt 'P -1'
_atom_sites_solution_hydrogens geom
_atom_sites_solution_primary direct
_audit_creation_date 2016-05-19
_audit_creation_method
;
Olex2 1.2
(compiled 2016.02.19 svn.r3266 for OlexSys, GUI svn.r5155)
;
_cell_angle_alpha 102.6714(13)
_cell_angle_beta 94.2421(13)
_cell_angle_gamma 106.0615(14)
_cell_formula_units_Z 2
_cell_length_a 11.78345(19)
_cell_length_b 15.5905(2)
_cell_length_c 23.5944(4)
_cell_measurement_reflns_used 27608
_cell_measurement_temperature 100
_cell_measurement_theta_max 73.7320
_cell_measurement_theta_min 3.9730
_cell_volume 4021.74(12)
_computing_cell_refinement
;
CrysAlisPro, Agilent Technologies,
Version 1.171.37.35 (release 13-08-2014 CrysAlis171 .NET)
(compiled Aug 13 2014,18:06:01)
;
_computing_data_collection
;
CrysAlisPro, Agilent Technologies,
Version 1.171.37.35 (release 13-08-2014 CrysAlis171 .NET)
(compiled Aug 13 2014,18:06:01)
;
_computing_data_reduction
;
CrysAlisPro, Agilent Technologies,
Version 1.171.37.35 (release 13-08-2014 CrysAlis171 .NET)
(compiled Aug 13 2014,18:06:01)
;
_computing_molecular_graphics 'Olex2 (Dolomanov et al., 2009)'
_computing_publication_material 'Olex2 (Dolomanov et al., 2009)'
_computing_structure_refinement 'ShelXL (Sheldrick, 2015)'
_computing_structure_solution 'ShelXT (Sheldrick, 2015)'
_diffrn_ambient_environment N~2~
_diffrn_ambient_temperature 100
_diffrn_detector 'CCD plate'
_diffrn_detector_area_resol_mean 5.2903
_diffrn_detector_type AtlasS2
_diffrn_measured_fraction_theta_full 0.995
_diffrn_measured_fraction_theta_max 0.994
_diffrn_measurement_details
;
#__ type_ start__ end____ width___ exp.time_
  1 omega  -73.00   32.00   1.0000    1.0000
omega____ theta____ kappa____ phi______ frames
    -      -41.6909   77.0000   90.0000 105

#__ type_ start__ end____ width___ exp.time_
  2 omega  -68.00   28.00   1.0000    1.0000
omega____ theta____ kappa____ phi______ frames
    -      -41.6909   57.0000  -30.0000 96

#__ type_ start__ end____ width___ exp.time_
  3 omega   10.00  116.00   1.0000    1.0000
omega____ theta____ kappa____ phi______ frames
    -       41.6909   77.0000 -180.0000 106

#__ type_ start__ end____ width___ exp.time_
  4 omega   35.00  130.00   1.0000    3.0000
omega____ theta____ kappa____ phi______ frames
    -      105.9955  -45.0000 -150.0000 95

#__ type_ start__ end____ width___ exp.time_
  5 omega   34.00  121.00   1.0000    3.0000
omega____ theta____ kappa____ phi______ frames
    -      105.9955 -125.0000   90.0000 87

#__ type_ start__ end____ width___ exp.time_
  6 omega   82.00  178.00   1.0000    3.0000
omega____ theta____ kappa____ phi______ frames
    -      105.9955   30.0000  -90.0000 96

#__ type_ start__ end____ width___ exp.time_
  7 omega   31.00  130.00   1.0000    3.0000
omega____ theta____ kappa____ phi______ frames
    -      105.9955  -30.0000   90.0000 99

#__ type_ start__ end____ width___ exp.time_
  8 omega   32.00  137.00   1.0000    3.0000
omega____ theta____ kappa____ phi______ frames
    -      105.9955  -77.0000 -120.0000 105

#__ type_ start__ end____ width___ exp.time_
  9 omega   25.00  109.00   1.0000    3.0000
omega____ theta____ kappa____ phi______ frames
    -      105.9955  -94.0000 -150.0000 84

#__ type_ start__ end____ width___ exp.time_
 10 omega   82.00  177.00   1.0000    3.0000
omega____ theta____ kappa____ phi______ frames
    -      105.9955   45.0000  -30.0000 95

#__ type_ start__ end____ width___ exp.time_
 11 omega   25.00  109.00   1.0000    3.0000
omega____ theta____ kappa____ phi______ frames
    -      105.9955  -94.0000  150.0000 84

#__ type_ start__ end____ width___ exp.time_
 12 omega   94.00  178.00   1.0000    3.0000
omega____ theta____ kappa____ phi______ frames
    -      105.9955  125.0000 -150.0000 84

#__ type_ start__ end____ width___ exp.time_
 13 omega   31.00  130.00   1.0000    3.0000
omega____ theta____ kappa____ phi______ frames
    -      105.9955  -30.0000  -60.0000 99

#__ type_ start__ end____ width___ exp.time_
 14 omega -112.00  -15.00   1.0000    1.0000
omega____ theta____ kappa____ phi______ frames
    -      -41.6909  -57.0000   90.0000 97

#__ type_ start__ end____ width___ exp.time_
 15 omega -112.00  -15.00   1.0000    1.0000
omega____ theta____ kappa____ phi______ frames
    -      -41.6909  -57.0000    0.0000 97

#__ type_ start__ end____ width___ exp.time_
 16 omega   15.00  112.00   1.0000    1.0000
omega____ theta____ kappa____ phi______ frames
    -       41.6909   57.0000  -60.0000 97

#__ type_ start__ end____ width___ exp.time_
 17 omega    1.00   82.00   1.0000    1.0000
omega____ theta____ kappa____ phi______ frames
    -       41.6909  -99.0000 -150.0000 81

#__ type_ start__ end____ width___ exp.time_
 18 omega   78.00  176.00   1.0000    3.0000
omega____ theta____ kappa____ phi______ frames
    -      105.9955   61.0000 -180.0000 98

#__ type_ start__ end____ width___ exp.time_
 19 omega   61.00  178.00   1.0000    3.0000
omega____ theta____ kappa____ phi______ frames
    -      105.9955   15.0000  120.0000 117
;
_diffrn_measurement_device 'four-circle diffractometer'
_diffrn_measurement_device_type 'SuperNova, Dual, Cu at zero, AtlasS2'
_diffrn_measurement_method '\w scans'
_diffrn_orient_matrix_UB_11 -0.0193287000
_diffrn_orient_matrix_UB_12 -0.0370308000
_diffrn_orient_matrix_UB_13 -0.0672290000
_diffrn_orient_matrix_UB_21 0.1332609000
_diffrn_orient_matrix_UB_22 0.0069695000
_diffrn_orient_matrix_UB_23 0.0017434000
_diffrn_orient_matrix_UB_31 -0.0277026000
_diffrn_orient_matrix_UB_32 -0.0992981000
_diffrn_orient_matrix_UB_33 0.0070930000
_diffrn_radiation_monochromator mirror
_diffrn_radiation_probe x-ray
_diffrn_radiation_type CuK\a
_diffrn_radiation_wavelength 1.54184
_diffrn_reflns_av_R_equivalents 0.0364
_diffrn_reflns_av_unetI/netI 0.0342
_diffrn_reflns_Laue_measured_fraction_full 0.995
_diffrn_reflns_Laue_measured_fraction_max 0.994
_diffrn_reflns_limit_h_max 14
_diffrn_reflns_limit_h_min -14
_diffrn_reflns_limit_k_max 14
_diffrn_reflns_limit_k_min -18
_diffrn_reflns_limit_l_max 28
_diffrn_reflns_limit_l_min -28
_diffrn_reflns_number 43916
_diffrn_reflns_point_group_measured_fraction_full 0.995
_diffrn_reflns_point_group_measured_fraction_max 0.994
_diffrn_reflns_theta_full 67.684
_diffrn_reflns_theta_max 68.114
_diffrn_reflns_theta_min 4.002
_diffrn_source 'sealed X-ray tube'
_diffrn_source_type 'SuperNova (Cu) X-ray Source'
_exptl_absorpt_coefficient_mu 2.056
_exptl_absorpt_correction_T_max 0.953
_exptl_absorpt_correction_T_min 0.909
_exptl_absorpt_correction_type gaussian
_exptl_absorpt_process_details
;
CrysAlisPro, Agilent Technologies,
Version 1.171.37.35 (release 13-08-2014 CrysAlis171 .NET)
(compiled Aug 13 2014,18:06:01)
Numerical absorption correction based on gaussian integration over
			a multifaceted crystal model
Empirical absorption correction using spherical harmonics,
 implemented in SCALE3 ABSPACK scaling algorithm.
;
_exptl_crystal_colour colourless
_exptl_crystal_colour_primary colourless
_exptl_crystal_density_diffrn 0.955
_exptl_crystal_description block
_exptl_crystal_F_000 1264
_exptl_crystal_size_max 0.3767
_exptl_crystal_size_mid 0.244
_exptl_crystal_size_min 0.1763
_refine_diff_density_max 0.467
_refine_diff_density_min -0.329
_refine_diff_density_rms 0.052
_refine_ls_extinction_method none
_refine_ls_goodness_of_fit_ref 1.022
_refine_ls_hydrogen_treatment constr
_refine_ls_matrix_type full
_refine_ls_number_parameters 715
_refine_ls_number_reflns 14614
_refine_ls_number_restraints 0
_refine_ls_restrained_S_all 1.022
_refine_ls_R_factor_all 0.0435
_refine_ls_R_factor_gt 0.0403
_refine_ls_shift/su_max 0.001
_refine_ls_shift/su_mean 0.000
_refine_ls_structure_factor_coef Fsqd
_refine_ls_weighting_details 'w=1/[\s^2^(Fo^2^)+(0.0640P)^2^+1.9610P] where P=(Fo^2^+2Fc^2^)/3'
_refine_ls_weighting_scheme calc
_refine_ls_wR_factor_gt 0.1109
_refine_ls_wR_factor_ref 0.1136
_reflns_Friedel_coverage 0.000
_reflns_number_gt 13368
_reflns_number_total 14614
_reflns_threshold_expression 'I > 2\s(I)'
_cod_data_source_file om6b00566_si_011.cif
_cod_data_source_block hasj160412a
_cod_original_cell_volume 4021.75(11)
_cod_database_code 4088924
_chemical_oxdiff_formula 'C H N Ca Si O '
_shelx_space_group_comment
;
The symmetry employed for this shelxl refinement is uniquely defined
by the following loop, which should always be used as a source of
symmetry information in preference to the above space-group names.
They are only intended as comments.
;
_reflns_odcompleteness_completeness 99.90
_reflns_odcompleteness_iscentric 1
_reflns_odcompleteness_theta 67.96
_olex2_refinement_description
;
1. Fixed Uiso
 At 1.2 times of:
  All C(H) groups
 At 1.5 times of:
  All C(H,H,H) groups
2.a Ternary CH refined with riding coordinates:
 C9(H9), C38(H38), C12(H12), C35(H35), C21(H21), C47(H47), C50(H50), C24(H24)
2.b Aromatic/amide H refined with riding coordinates:
 C31(H31), C33(H33), C5(H5), C32(H32), C7(H7), C6(H6), C45(H45), C17(H17),
 C19(H19), C43(H43), C18(H18), C44(H44)
2.c Idealised Me refined as rotating group:
 C2(H2A,H2B,H2C), C28(H28A,H28B,H28C), C55(H55A,H55B,H55C), C39(H39A,H39B,
 H39C), C54(H54A,H54B,H54C), C53(H53A,H53B,H53C), C57(H57A,H57B,H57C), C62(H62A,
 H62B,H62C), C61(H61A,H61B,H61C), C40(H40A,H40B,H40C), C63(H63A,H63B,H63C),
 C37(H37A,H37B,H37C), C10(H10A,H10B,H10C), C13(H13A,H13B,H13C), C59(H59A,H59B,
 H59C), C56(H56A,H56B,H56C), C58(H58A,H58B,H58C), C11(H11A,H11B,H11C), C64(H64A,
 H64B,H64C), C36(H36A,H36B,H36C), C48(H48A,H48B,H48C), C14(H14A,H14B,H14C),
 C22(H22A,H22B,H22C), C23(H23A,H23B,H23C), C49(H49A,H49B,H49C), C52(H52A,H52B,
 H52C), C26(H26A,H26B,H26C), C25(H25A,H25B,H25C), C51(H51A,H51B,H51C), C60(H60A,
 H60B,H60C)
;
_shelx_shelxl_version_number 2014/7
_olex2_date_sample_data_collection 2016-04-12
_olex2_submission_original_sample_id hasj160412a
_olex2_submission_special_instructions 'No special instructions were received'

loop_
_space_group_symop_operation_xyz
'x, y, z'
'-x, -y, -z'

loop_
_atom_site_label
_atom_site_type_symbol
_atom_site_fract_x
_atom_site_fract_y
_atom_site_fract_z
_atom_site_U_iso_or_equiv
_atom_site_adp_type
_atom_site_occupancy
_atom_site_site_symmetry_order
_atom_site_calc_flag
_atom_site_refinement_flags_posn
Ca1 Ca 0.45277(3) 0.45197(2) 0.23430(2) 0.01377(8) Uani 1 1 d .
Ca2 Ca 0.49793(3) 0.23066(2) 0.24727(2) 0.01404(8) Uani 1 1 d .
Si1 Si 0.30972(4) 0.23945(3) 0.13673(2) 0.01550(10) Uani 1 1 d .
Si2 Si 0.57347(4) 0.32945(3) 0.13048(2) 0.01521(10) Uani 1 1 d .
Si3 Si 0.38312(4) 0.37110(3) 0.35068(2) 0.01750(10) Uani 1 1 d .
Si4 Si 0.65218(4) 0.43141(3) 0.34408(2) 0.01766(10) Uani 1 1 d .
N4 N 0.45289(12) 0.09994(9) 0.28954(6) 0.0164(3) Uani 1 1 d .
N1 N 0.32844(11) 0.53456(9) 0.19810(6) 0.0155(3) Uani 1 1 d .
N2 N 0.50707(12) 0.61810(9) 0.25354(6) 0.0169(3) Uani 1 1 d .
N3 N 0.57170(11) 0.09980(9) 0.21797(5) 0.0141(3) Uani 1 1 d .
N5 N 0.45340(12) 0.30382(9) 0.16746(5) 0.0152(3) Uani 1 1 d .
N6 N 0.50499(12) 0.38028(9) 0.31426(5) 0.0172(3) Uani 1 1 d .
C29 C 0.63476(14) 0.05402(10) 0.17823(7) 0.0153(3) Uani 1 1 d .
C27 C 0.51660(13) 0.05668(10) 0.25596(7) 0.0144(3) Uani 1 1 d .
C1 C 0.40559(14) 0.61662(10) 0.22388(7) 0.0154(3) Uani 1 1 d .
C31 C 0.82159(15) 0.03690(12) 0.14931(8) 0.0230(3) Uani 1 1 d .
H31 H 0.9062 0.0539 0.1567 0.028 Uiso 1 1 calc R
C4 C 0.12037(15) 0.54070(11) 0.19369(7) 0.0193(3) Uani 1 1 d .
C30 C 0.76042(14) 0.07943(11) 0.18963(7) 0.0179(3) Uani 1 1 d .
C34 C 0.57256(14) -0.01430(11) 0.12735(7) 0.0167(3) Uani 1 1 d .
C8 C 0.20805(15) 0.50990(11) 0.10377(7) 0.0202(3) Uani 1 1 d .
C3 C 0.21900(14) 0.52990(10) 0.16546(7) 0.0170(3) Uani 1 1 d .
C33 C 0.63804(16) -0.05439(11) 0.08817(7) 0.0214(3) Uani 1 1 d .
H33 H 0.5969 -0.0997 0.0535 0.026 Uiso 1 1 calc R
C2 C 0.38126(15) 0.70584(11) 0.22020(8) 0.0215(3) Uani 1 1 d .
H2A H 0.3166 0.6932 0.1881 0.032 Uiso 1 1 calc GR
H2B H 0.4535 0.7488 0.2129 0.032 Uiso 1 1 calc GR
H2C H 0.3580 0.7333 0.2573 0.032 Uiso 1 1 calc GR
C9 C 0.12326(15) 0.55686(11) 0.25973(7) 0.0204(3) Uani 1 1 d .
H9 H 0.2046 0.5597 0.2772 0.024 Uiso 1 1 calc R
C5 C 0.01507(16) 0.53377(13) 0.15953(8) 0.0259(4) Uani 1 1 d .
H5 H -0.0514 0.5412 0.1783 0.031 Uiso 1 1 calc R
C28 C 0.52441(15) -0.03669(11) 0.26107(7) 0.0187(3) Uani 1 1 d .
H28A H 0.5491 -0.0338 0.3022 0.028 Uiso 1 1 calc GR
H28B H 0.5830 -0.0538 0.2372 0.028 Uiso 1 1 calc GR
H28C H 0.4461 -0.0828 0.2472 0.028 Uiso 1 1 calc GR
C41 C 0.39820(16) 0.05872(12) 0.33307(8) 0.0228(4) Uani 1 1 d .
C38 C 0.43753(14) -0.04529(11) 0.11333(7) 0.0190(3) Uani 1 1 d .
H38 H 0.4059 -0.0145 0.1477 0.023 Uiso 1 1 calc R
C12 C 0.31288(15) 0.49575(12) 0.07256(7) 0.0229(3) Uani 1 1 d .
H12 H 0.3579 0.4672 0.0966 0.028 Uiso 1 1 calc R
C32 C 0.76146(16) -0.02946(12) 0.09888(8) 0.0236(4) Uani 1 1 d .
H32 H 0.8044 -0.0576 0.0719 0.028 Uiso 1 1 calc R
C7 C 0.10079(16) 0.50381(13) 0.07154(8) 0.0269(4) Uani 1 1 d .
H7 H 0.0934 0.4908 0.0299 0.032 Uiso 1 1 calc R
C35 C 0.82689(15) 0.14903(11) 0.24606(8) 0.0217(3) Uani 1 1 d .
H35 H 0.7765 0.1899 0.2587 0.026 Uiso 1 1 calc R
C55 C 0.26865(16) 0.12967(12) 0.16226(8) 0.0240(4) Uani 1 1 d .
H55A H 0.3266 0.0962 0.1523 0.036 Uiso 1 1 calc GR
H55B H 0.1887 0.0911 0.1429 0.036 Uiso 1 1 calc GR
H55C H 0.2694 0.1448 0.2049 0.036 Uiso 1 1 calc GR
C21 C 0.70060(15) 0.70699(12) 0.19390(9) 0.0254(4) Uani 1 1 d .
H21 H 0.6327 0.6493 0.1778 0.030 Uiso 1 1 calc R
C39 C 0.38337(16) -0.14967(12) 0.10355(8) 0.0265(4) Uani 1 1 d .
H39A H 0.4105 -0.1816 0.0691 0.040 Uiso 1 1 calc GR
H39B H 0.2961 -0.1657 0.0971 0.040 Uiso 1 1 calc GR
H39C H 0.4088 -0.1685 0.1382 0.040 Uiso 1 1 calc GR
C6 C 0.00486(16) 0.51638(14) 0.09920(8) 0.0302(4) Uani 1 1 d .
H6 H -0.0673 0.5131 0.0768 0.036 Uiso 1 1 calc R
C54 C 0.27371(16) 0.20295(14) 0.05483(8) 0.0277(4) Uani 1 1 d .
H54A H 0.3009 0.2568 0.0387 0.042 Uiso 1 1 calc GR
H54B H 0.1873 0.1754 0.0435 0.042 Uiso 1 1 calc GR
H54C H 0.3141 0.1576 0.0393 0.042 Uiso 1 1 calc GR
C53 C 0.19873(15) 0.29991(12) 0.16263(8) 0.0230(3) Uani 1 1 d .
H53A H 0.2076 0.3149 0.2056 0.035 Uiso 1 1 calc GR
H53B H 0.1178 0.2596 0.1465 0.035 Uiso 1 1 calc GR
H53C H 0.2128 0.3568 0.1493 0.035 Uiso 1 1 calc GR
C15 C 0.59023(15) 0.70573(11) 0.28334(8) 0.0217(3) Uani 1 1 d .
C57 C 0.56079(17) 0.26441(14) 0.05234(8) 0.0306(4) Uani 1 1 d .
H57A H 0.5375 0.1981 0.0498 0.046 Uiso 1 1 calc GR
H57B H 0.6379 0.2830 0.0383 0.046 Uiso 1 1 calc GR
H57C H 0.5003 0.2781 0.0280 0.046 Uiso 1 1 calc GR
C62 C 0.68963(17) 0.48691(13) 0.42475(8) 0.0270(4) Uani 1 1 d .
H62A H 0.6505 0.5350 0.4347 0.041 Uiso 1 1 calc GR
H62B H 0.7763 0.5144 0.4351 0.041 Uiso 1 1 calc GR
H62C H 0.6617 0.4403 0.4466 0.041 Uiso 1 1 calc GR
C16 C 0.68671(15) 0.74701(12) 0.25703(8) 0.0254(4) Uani 1 1 d .
C61 C 0.40506(18) 0.40368(14) 0.43270(8) 0.0290(4) Uani 1 1 d .
H61A H 0.4429 0.3627 0.4475 0.043 Uiso 1 1 calc GR
H61B H 0.3275 0.3978 0.4465 0.043 Uiso 1 1 calc GR
H61C H 0.4563 0.4676 0.4471 0.043 Uiso 1 1 calc GR
C40 C 0.39738(16) -0.01485(13) 0.05980(8) 0.0268(4) Uani 1 1 d .
H40A H 0.4332 0.0518 0.0662 0.040 Uiso 1 1 calc GR
H40B H 0.3102 -0.0299 0.0540 0.040 Uiso 1 1 calc GR
H40C H 0.4230 -0.0470 0.0249 0.040 Uiso 1 1 calc GR
C63 C 0.72391(16) 0.52366(12) 0.30680(8) 0.0247(4) Uani 1 1 d .
H63A H 0.7126 0.4972 0.2643 0.037 Uiso 1 1 calc GR
H63B H 0.8094 0.5484 0.3216 0.037 Uiso 1 1 calc GR
H63C H 0.6870 0.5734 0.3151 0.037 Uiso 1 1 calc GR
C37 C 0.94729(16) 0.21083(13) 0.23873(9) 0.0296(4) Uani 1 1 d .
H37A H 1.0015 0.1737 0.2295 0.044 Uiso 1 1 calc GR
H37B H 0.9812 0.2587 0.2752 0.044 Uiso 1 1 calc GR
H37C H 0.9365 0.2398 0.2067 0.044 Uiso 1 1 calc GR
C10 C 0.09953(18) 0.64758(13) 0.28833(8) 0.0299(4) Uani 1 1 d .
H10A H 0.1593 0.6994 0.2801 0.045 Uiso 1 1 calc GR
H10B H 0.1044 0.6551 0.3309 0.045 Uiso 1 1 calc GR
H10C H 0.0197 0.6462 0.2723 0.045 Uiso 1 1 calc GR
C46 C 0.46363(18) 0.07935(13) 0.38962(8) 0.0275(4) Uani 1 1 d .
C47 C 0.20927(16) -0.02841(13) 0.25930(9) 0.0301(4) Uani 1 1 d .
H47 H 0.2609 0.0022 0.2332 0.036 Uiso 1 1 calc R
C13 C 0.27486(18) 0.43053(15) 0.01099(8) 0.0312(4) Uani 1 1 d .
H13A H 0.2147 0.3738 0.0127 0.047 Uiso 1 1 calc GR
H13B H 0.3445 0.4155 -0.0037 0.047 Uiso 1 1 calc GR
H13C H 0.2411 0.4606 -0.0154 0.047 Uiso 1 1 calc GR
C59 C 0.27573(17) 0.25128(12) 0.32715(8) 0.0262(4) Uani 1 1 d .
H59A H 0.2497 0.2354 0.2847 0.039 Uiso 1 1 calc GR
H59B H 0.2063 0.2485 0.3479 0.039 Uiso 1 1 calc GR
H59C H 0.3152 0.2074 0.3366 0.039 Uiso 1 1 calc GR
C56 C 0.61716(16) 0.45497(12) 0.12953(9) 0.0277(4) Uani 1 1 d .
H56A H 0.5528 0.4667 0.1066 0.042 Uiso 1 1 calc GR
H56B H 0.6903 0.4702 0.1117 0.042 Uiso 1 1 calc GR
H56C H 0.6311 0.4932 0.1698 0.042 Uiso 1 1 calc GR
C58 C 0.70762(16) 0.31126(13) 0.16826(8) 0.0276(4) Uani 1 1 d .
H58A H 0.7297 0.3522 0.2079 0.041 Uiso 1 1 calc GR
H58B H 0.7744 0.3252 0.1459 0.041 Uiso 1 1 calc GR
H58C H 0.6888 0.2470 0.1707 0.041 Uiso 1 1 calc GR
C11 C 0.03248(16) 0.47570(13) 0.27414(8) 0.0279(4) Uani 1 1 d .
H11A H -0.0483 0.4727 0.2585 0.042 Uiso 1 1 calc GR
H11B H 0.0390 0.4845 0.3168 0.042 Uiso 1 1 calc GR
H11C H 0.0488 0.4181 0.2563 0.042 Uiso 1 1 calc GR
C42 C 0.27968(17) 0.00100(13) 0.32050(9) 0.0293(4) Uani 1 1 d .
C64 C 0.73639(17) 0.34333(12) 0.33089(8) 0.0255(4) Uani 1 1 d .
H64A H 0.6939 0.2888 0.3436 0.038 Uiso 1 1 calc GR
H64B H 0.8167 0.3701 0.3533 0.038 Uiso 1 1 calc GR
H64C H 0.7422 0.3254 0.2890 0.038 Uiso 1 1 calc GR
C20 C 0.57591(18) 0.75023(12) 0.34022(8) 0.0296(4) Uani 1 1 d .
C36 C 0.84214(17) 0.10146(14) 0.29528(8) 0.0296(4) Uani 1 1 d .
H36A H 0.7635 0.0680 0.3028 0.044 Uiso 1 1 calc GR
H36B H 0.8852 0.1479 0.3311 0.044 Uiso 1 1 calc GR
H36C H 0.8875 0.0581 0.2834 0.044 Uiso 1 1 calc GR
C50 C 0.59274(19) 0.13777(13) 0.40403(8) 0.0305(4) Uani 1 1 d .
H50 H 0.6232 0.1429 0.3661 0.037 Uiso 1 1 calc R
C48 C 0.09644(17) 0.00245(14) 0.25895(11) 0.0385(5) Uani 1 1 d .
H48A H 0.0460 -0.0245 0.2856 0.058 Uiso 1 1 calc GR
H48B H 0.0523 -0.0182 0.2191 0.058 Uiso 1 1 calc GR
H48C H 0.1190 0.0698 0.2719 0.058 Uiso 1 1 calc GR
C14 C 0.39844(18) 0.58773(15) 0.06974(9) 0.0351(4) Uani 1 1 d .
H14A H 0.3563 0.6187 0.0475 0.053 Uiso 1 1 calc GR
H14B H 0.4656 0.5768 0.0503 0.053 Uiso 1 1 calc GR
H14C H 0.4283 0.6267 0.1096 0.053 Uiso 1 1 calc GR
C24 C 0.4679(2) 0.71280(13) 0.36912(8) 0.0336(4) Uani 1 1 d .
H24 H 0.4083 0.6629 0.3383 0.040 Uiso 1 1 calc R
C22 C 0.69522(19) 0.77330(14) 0.15534(10) 0.0349(4) Uani 1 1 d .
H22A H 0.6195 0.7877 0.1566 0.052 Uiso 1 1 calc GR
H22B H 0.7011 0.7444 0.1148 0.052 Uiso 1 1 calc GR
H22C H 0.7616 0.8302 0.1699 0.052 Uiso 1 1 calc GR
C45 C 0.4060(2) 0.04433(17) 0.43341(9) 0.0410(5) Uani 1 1 d .
H45 H 0.4488 0.0580 0.4716 0.049 Uiso 1 1 calc R
C17 C 0.77109(18) 0.82921(13) 0.28905(10) 0.0363(5) Uani 1 1 d .
H17 H 0.8369 0.8572 0.2715 0.044 Uiso 1 1 calc R
C23 C 0.81731(17) 0.68141(14) 0.19063(11) 0.0368(5) Uani 1 1 d .
H23A H 0.8854 0.7375 0.2038 0.055 Uiso 1 1 calc GR
H23B H 0.8201 0.6507 0.1500 0.055 Uiso 1 1 calc GR
H23C H 0.8208 0.6398 0.2159 0.055 Uiso 1 1 calc GR
C19 C 0.6635(2) 0.83156(13) 0.37071(10) 0.0416(5) Uani 1 1 d .
H19 H 0.6559 0.8606 0.4095 0.050 Uiso 1 1 calc R
C49 C 0.17476(19) -0.13237(15) 0.23383(12) 0.0434(5) Uani 1 1 d .
H49A H 0.2452 -0.1534 0.2385 0.065 Uiso 1 1 calc GR
H49B H 0.1436 -0.1472 0.1920 0.065 Uiso 1 1 calc GR
H49C H 0.1133 -0.1634 0.2546 0.065 Uiso 1 1 calc GR
C43 C 0.2270(2) -0.03164(17) 0.36616(11) 0.0440(6) Uani 1 1 d .
H43 H 0.1466 -0.0701 0.3585 0.053 Uiso 1 1 calc R
C52 C 0.6718(2) 0.09628(16) 0.43647(10) 0.0440(5) Uani 1 1 d .
H52A H 0.6472 0.0938 0.4750 0.066 Uiso 1 1 calc GR
H52B H 0.7551 0.1346 0.4417 0.066 Uiso 1 1 calc GR
H52C H 0.6641 0.0338 0.4136 0.066 Uiso 1 1 calc GR
C18 C 0.7605(2) 0.87044(14) 0.34574(11) 0.0455(6) Uani 1 1 d .
H18 H 0.8197 0.9252 0.3673 0.055 Uiso 1 1 calc R
C44 C 0.2894(2) -0.00903(19) 0.42189(11) 0.0492(6) Uani 1 1 d .
H44 H 0.2512 -0.0306 0.4523 0.059 Uiso 1 1 calc R
C26 C 0.4075(2) 0.78576(15) 0.39278(10) 0.0424(5) Uani 1 1 d .
H26A H 0.4616 0.8336 0.4252 0.064 Uiso 1 1 calc GR
H26B H 0.3340 0.7568 0.4070 0.064 Uiso 1 1 calc GR
H26C H 0.3884 0.8136 0.3614 0.064 Uiso 1 1 calc GR
C25 C 0.5015(2) 0.66933(15) 0.41727(9) 0.0440(5) Uani 1 1 d .
H25A H 0.5366 0.6209 0.4007 0.066 Uiso 1 1 calc GR
H25B H 0.4300 0.6425 0.4337 0.066 Uiso 1 1 calc GR
H25C H 0.5597 0.7167 0.4484 0.066 Uiso 1 1 calc GR
C51 C 0.6030(3) 0.23514(15) 0.43921(10) 0.0486(6) Uani 1 1 d .
H51A H 0.5559 0.2626 0.4168 0.073 Uiso 1 1 calc GR
H51B H 0.6868 0.2729 0.4468 0.073 Uiso 1 1 calc GR
H51C H 0.5729 0.2323 0.4766 0.073 Uiso 1 1 calc GR
C60 C 0.29683(17) 0.44769(12) 0.32944(8) 0.0260(4) Uani 1 1 d .
H60A H 0.3497 0.5111 0.3378 0.039 Uiso 1 1 calc GR
H60B H 0.2301 0.4458 0.3521 0.039 Uiso 1 1 calc GR
H60C H 0.2660 0.4258 0.2874 0.039 Uiso 1 1 calc GR

loop_
_atom_site_aniso_label
_atom_site_aniso_U_11
_atom_site_aniso_U_22
_atom_site_aniso_U_33
_atom_site_aniso_U_23
_atom_site_aniso_U_13
_atom_site_aniso_U_12
Ca1 0.01738(15) 0.01027(15) 0.01531(15) 0.00467(11) 0.00119(11) 0.00597(11)
Ca2 0.01875(16) 0.01112(15) 0.01447(15) 0.00483(11) 0.00196(11) 0.00688(12)
Si1 0.0177(2) 0.0135(2) 0.0158(2) 0.00410(15) 0.00057(15) 0.00555(16)
Si2 0.0177(2) 0.0132(2) 0.0151(2) 0.00423(15) 0.00143(15) 0.00499(16)
Si3 0.0249(2) 0.0158(2) 0.0150(2) 0.00536(16) 0.00340(16) 0.01003(17)
Si4 0.0232(2) 0.0153(2) 0.0158(2) 0.00324(16) -0.00009(16) 0.00917(17)
N4 0.0210(7) 0.0142(6) 0.0187(6) 0.0085(5) 0.0060(5) 0.0084(5)
N1 0.0153(6) 0.0151(6) 0.0184(6) 0.0076(5) 0.0016(5) 0.0060(5)
N2 0.0184(6) 0.0107(6) 0.0210(7) 0.0041(5) -0.0001(5) 0.0039(5)
N3 0.0150(6) 0.0129(6) 0.0156(6) 0.0042(5) 0.0029(5) 0.0055(5)
N5 0.0201(6) 0.0138(6) 0.0128(6) 0.0040(5) 0.0013(5) 0.0067(5)
N6 0.0252(7) 0.0140(6) 0.0127(6) 0.0029(5) 0.0004(5) 0.0073(5)
C29 0.0196(8) 0.0133(7) 0.0169(7) 0.0073(6) 0.0058(6) 0.0074(6)
C27 0.0155(7) 0.0127(7) 0.0157(7) 0.0046(6) -0.0007(6) 0.0050(6)
C1 0.0178(7) 0.0126(7) 0.0176(7) 0.0060(6) 0.0039(6) 0.0057(6)
C31 0.0179(8) 0.0234(9) 0.0321(9) 0.0098(7) 0.0068(7) 0.0100(7)
C4 0.0208(8) 0.0161(8) 0.0241(8) 0.0082(6) 0.0034(6) 0.0079(6)
C30 0.0186(8) 0.0148(7) 0.0233(8) 0.0075(6) 0.0035(6) 0.0076(6)
C34 0.0192(8) 0.0150(7) 0.0186(7) 0.0069(6) 0.0026(6) 0.0073(6)
C8 0.0206(8) 0.0215(8) 0.0234(8) 0.0116(7) 0.0032(6) 0.0094(6)
C3 0.0183(8) 0.0125(7) 0.0230(8) 0.0081(6) 0.0017(6) 0.0064(6)
C33 0.0273(9) 0.0191(8) 0.0190(8) 0.0033(6) 0.0035(6) 0.0102(7)
C2 0.0240(8) 0.0136(8) 0.0290(9) 0.0080(6) 0.0006(7) 0.0077(6)
C9 0.0217(8) 0.0196(8) 0.0238(8) 0.0088(6) 0.0053(6) 0.0093(7)
C5 0.0228(9) 0.0313(9) 0.0310(9) 0.0123(8) 0.0068(7) 0.0157(7)
C28 0.0233(8) 0.0150(8) 0.0222(8) 0.0083(6) 0.0064(6) 0.0089(6)
C41 0.0314(9) 0.0222(8) 0.0272(9) 0.0153(7) 0.0151(7) 0.0182(7)
C38 0.0212(8) 0.0182(8) 0.0174(7) 0.0032(6) 0.0016(6) 0.0067(6)
C12 0.0227(8) 0.0307(9) 0.0212(8) 0.0117(7) 0.0045(6) 0.0129(7)
C32 0.0254(9) 0.0243(9) 0.0255(8) 0.0059(7) 0.0099(7) 0.0132(7)
C7 0.0255(9) 0.0379(10) 0.0227(8) 0.0122(7) 0.0012(7) 0.0152(8)
C35 0.0177(8) 0.0186(8) 0.0281(9) 0.0029(7) 0.0006(6) 0.0073(6)
C55 0.0261(9) 0.0167(8) 0.0309(9) 0.0094(7) 0.0040(7) 0.0066(7)
C21 0.0187(8) 0.0164(8) 0.0416(10) 0.0101(7) 0.0053(7) 0.0036(6)
C39 0.0259(9) 0.0214(9) 0.0297(9) 0.0052(7) 0.0040(7) 0.0041(7)
C6 0.0229(9) 0.0439(11) 0.0305(9) 0.0138(8) -0.0005(7) 0.0184(8)
C54 0.0239(9) 0.0358(10) 0.0203(8) 0.0034(7) -0.0023(7) 0.0081(8)
C53 0.0218(8) 0.0186(8) 0.0304(9) 0.0071(7) 0.0038(7) 0.0079(7)
C15 0.0246(8) 0.0113(7) 0.0275(9) 0.0045(6) -0.0059(7) 0.0055(6)
C57 0.0292(9) 0.0345(10) 0.0204(8) 0.0007(7) 0.0072(7) 0.0013(8)
C62 0.0322(9) 0.0262(9) 0.0211(8) 0.0020(7) -0.0040(7) 0.0114(8)
C16 0.0210(8) 0.0144(8) 0.0401(10) 0.0088(7) -0.0030(7) 0.0047(7)
C61 0.0366(10) 0.0341(10) 0.0188(8) 0.0067(7) 0.0065(7) 0.0139(8)
C40 0.0250(9) 0.0306(10) 0.0261(9) 0.0106(7) -0.0004(7) 0.0090(7)
C63 0.0245(9) 0.0223(9) 0.0288(9) 0.0085(7) 0.0024(7) 0.0083(7)
C37 0.0223(9) 0.0215(9) 0.0412(10) 0.0082(8) -0.0021(7) 0.0021(7)
C10 0.0366(10) 0.0285(10) 0.0311(9) 0.0078(8) 0.0088(8) 0.0192(8)
C46 0.0452(11) 0.0262(9) 0.0234(8) 0.0129(7) 0.0137(8) 0.0229(8)
C47 0.0195(8) 0.0267(9) 0.0525(12) 0.0253(9) 0.0081(8) 0.0074(7)
C13 0.0304(10) 0.0424(11) 0.0251(9) 0.0073(8) 0.0051(7) 0.0185(9)
C59 0.0294(9) 0.0211(9) 0.0298(9) 0.0076(7) 0.0062(7) 0.0088(7)
C56 0.0252(9) 0.0212(9) 0.0399(10) 0.0147(8) 0.0079(7) 0.0060(7)
C58 0.0244(9) 0.0299(10) 0.0337(10) 0.0127(8) 0.0041(7) 0.0126(7)
C11 0.0261(9) 0.0314(10) 0.0308(9) 0.0150(8) 0.0086(7) 0.0089(8)
C42 0.0292(9) 0.0332(10) 0.0433(11) 0.0279(9) 0.0181(8) 0.0203(8)
C64 0.0321(9) 0.0234(9) 0.0266(9) 0.0078(7) 0.0045(7) 0.0159(7)
C20 0.0421(11) 0.0155(8) 0.0276(9) 0.0042(7) -0.0059(8) 0.0067(8)
C36 0.0258(9) 0.0331(10) 0.0263(9) 0.0069(8) 0.0007(7) 0.0043(8)
C50 0.0513(12) 0.0258(9) 0.0189(8) 0.0078(7) 0.0053(8) 0.0170(9)
C48 0.0207(9) 0.0303(10) 0.0731(15) 0.0300(10) 0.0052(9) 0.0085(8)
C14 0.0303(10) 0.0392(11) 0.0384(11) 0.0156(9) 0.0131(8) 0.0080(9)
C24 0.0563(13) 0.0190(9) 0.0227(9) 0.0017(7) 0.0021(8) 0.0107(9)
C22 0.0352(10) 0.0263(10) 0.0493(12) 0.0187(9) 0.0121(9) 0.0103(8)
C45 0.0594(14) 0.0545(13) 0.0313(10) 0.0272(10) 0.0228(10) 0.0354(12)
C17 0.0289(10) 0.0200(9) 0.0534(13) 0.0099(9) -0.0070(9) -0.0003(8)
C23 0.0214(9) 0.0282(10) 0.0646(14) 0.0166(9) 0.0098(9) 0.0088(8)
C19 0.0640(15) 0.0169(9) 0.0332(10) -0.0001(8) -0.0099(10) 0.0044(9)
C49 0.0280(10) 0.0296(11) 0.0789(17) 0.0263(11) 0.0059(10) 0.0095(8)
C43 0.0352(11) 0.0574(14) 0.0651(15) 0.0473(12) 0.0274(11) 0.0246(10)
C52 0.0550(14) 0.0386(12) 0.0423(12) 0.0184(10) -0.0049(10) 0.0170(10)
C18 0.0486(13) 0.0171(9) 0.0531(14) -0.0017(9) -0.0178(11) -0.0038(9)
C44 0.0559(15) 0.0698(16) 0.0545(14) 0.0499(13) 0.0363(12) 0.0368(13)
C26 0.0661(15) 0.0312(11) 0.0318(10) 0.0034(8) 0.0076(10) 0.0212(10)
C25 0.0741(16) 0.0327(11) 0.0308(10) 0.0107(9) 0.0081(10) 0.0227(11)
C51 0.0841(18) 0.0303(11) 0.0337(11) 0.0050(9) 0.0174(11) 0.0212(12)
C60 0.0322(9) 0.0241(9) 0.0288(9) 0.0102(7) 0.0083(7) 0.0162(7)

loop_
_atom_type_symbol
_atom_type_description
_atom_type_scat_dispersion_real
_atom_type_scat_dispersion_imag
_atom_type_scat_source
C C 0.0181 0.0091 'International Tables Vol C Tables 4.2.6.8 and 6.1.1.4'
H H 0.0000 0.0000 'International Tables Vol C Tables 4.2.6.8 and 6.1.1.4'
Ca Ca 0.3641 1.2855 'International Tables Vol C Tables 4.2.6.8 and 6.1.1.4'
N N 0.0311 0.0180 'International Tables Vol C Tables 4.2.6.8 and 6.1.1.4'
Si Si 0.2541 0.3302 'International Tables Vol C Tables 4.2.6.8 and 6.1.1.4'

loop_
_exptl_crystal_face_index_h
_exptl_crystal_face_index_k
_exptl_crystal_face_index_l
_exptl_crystal_face_perp_dist
_exptl_oxdiff_crystal_face_indexfrac_h
_exptl_oxdiff_crystal_face_indexfrac_k
_exptl_oxdiff_crystal_face_indexfrac_l
_exptl_oxdiff_crystal_face_x
_exptl_oxdiff_crystal_face_y
_exptl_oxdiff_crystal_face_z
0 10 -5 0.1179 -0.0125 9.9854 -4.9947 -0.0337 0.0592 -1.0266
-7 -2 6 0.1402 -6.9942 -1.9943 5.9965 -0.1941 -0.9355 0.4343
0 -10 6 0.1392 0.0129 -9.9849 5.9945 -0.0335 -0.0574 1.0336
-2 0 -14 0.0963 -2.0051 -0.0066 -13.9968 0.9800 -0.2916 -0.0431
-1 9 -10 0.1218 -1.0132 8.9842 -9.9940 0.3588 -0.0898 -0.9349
1 -8 12 0.1511 1.0129 -7.9845 11.9939 -0.5302 0.1002 0.8499
1 -10 8 0.1407 1.0135 -9.9840 7.9941 -0.1873 0.0794 1.0200
0 -9 -2 0.1473 0.0087 -8.9899 -2.0031 0.4674 -0.0650 0.8782
-2 1 -14 0.0950 -2.0062 0.9922 -13.9964 0.9430 -0.2848 -0.1422
0 4 12 0.0655 0.0005 4.0008 11.9986 -0.9548 0.0489 -0.3122
0 -8 11 0.1356 0.0127 -7.9849 10.9940 -0.4437 -0.0348 0.8705
0 -8 -6 0.1387 0.0061 -7.9931 -6.0017 0.6994 -0.0654 0.7510
0 -2 -13 0.0961 -0.0030 -2.0037 -12.9975 0.9481 -0.0370 0.1069
0 1 -15 0.0861 -0.0069 0.9916 -14.9958 0.9716 -0.0202 -0.2046
-4 -1 14 0.0827 -3.9927 -0.9919 13.9954 -0.8270 -0.5146 0.3084
-1 -9 8 0.1191 -0.9872 -8.9851 7.9942 -0.1856 -0.1802 0.9763
3 4 -14 0.0994 2.9897 3.9883 -13.9944 0.7354 0.4018 -0.5781
-1 10 -3 0.1283 -1.0115 9.9864 -2.9954 -0.1489 -0.0704 -0.9849
4 -2 -13 0.1321 3.9963 -2.0040 -12.9969 0.8707 0.4959 -0.0039
7 -2 -5 0.1749 6.9988 -2.0003 -4.9984 0.2748 0.9100 -0.0307
7 1 1 0.1268 6.9980 0.9989 1.0013 -0.2396 0.9413 -0.2859
-7 0 -2 0.1433 -6.9995 -0.0006 -2.0006 0.2698 -0.9362 0.1798
6 0 7 0.1366 6.0016 0.0030 6.9992 -0.5867 0.8120 -0.1169
3 4 9 0.0884 2.9987 3.9992 8.9998 -0.8111 0.4432 -0.4164
-1 5 12 0.0658 -1.0004 4.9996 11.9988 -0.9725 -0.0775 -0.3836
1 0 -15 0.0907 0.9939 -0.0072 -14.9961 0.9892 0.1063 -0.1332
1 -3 -13 0.1019 0.9979 -3.0026 -12.9978 0.9657 0.0894 0.1783
5 6 -5 0.1337 4.9908 5.9900 -4.9955 0.0176 0.6981 -0.7685
7 1 -3 0.1283 6.9965 0.9970 -2.9977 0.0294 0.9341 -0.3141
8 -2 -1 0.1681 8.0002 -1.9984 -0.9993 -0.0135 1.0504 -0.0303
7 -1 4 0.1368 7.0013 -0.9972 3.9997 -0.3673 0.9330 -0.0666

loop_
_geom_angle_atom_site_label_1
_geom_angle_atom_site_label_2
_geom_angle_atom_site_label_3
_geom_angle
N1 Ca1 N5 116.86(4)
N1 Ca1 N6 147.21(4)
N2 Ca1 N1 55.99(4)
N2 Ca1 N5 147.44(5)
N2 Ca1 N6 119.11(4)
N5 Ca1 N6 84.09(4)
N4 Ca2 N3 56.16(4)
N4 Ca2 N5 149.33(5)
N4 Ca2 N6 115.48(4)
N3 Ca2 N5 115.76(4)
N3 Ca2 N6 152.25(4)
N6 Ca2 N5 84.53(4)
N5 Si1 C55 109.32(7)
N5 Si1 C54 118.29(7)
N5 Si1 C53 111.73(7)
C54 Si1 C55 105.82(9)
C54 Si1 C53 105.69(8)
C53 Si1 C55 105.06(8)
N5 Si2 C57 118.97(8)
N5 Si2 C56 110.22(7)
N5 Si2 C58 111.07(7)
C57 Si2 C56 105.41(9)
C57 Si2 C58 104.01(9)
C58 Si2 C56 106.26(8)
N6 Si3 C61 119.63(8)
N6 Si3 C59 111.29(7)
N6 Si3 C60 109.15(7)
C61 Si3 C59 106.42(9)
C61 Si3 C60 104.18(8)
C59 Si3 C60 105.05(9)
N6 Si4 C62 118.79(8)
N6 Si4 C63 110.21(7)
N6 Si4 C64 109.84(8)
C62 Si4 C63 105.76(8)
C62 Si4 C64 104.88(8)
C63 Si4 C64 106.61(8)
C27 N4 Ca2 93.88(9)
C27 N4 C41 118.35(13)
C41 N4 Ca2 147.61(10)
C1 N1 Ca1 93.24(9)
C1 N1 C3 119.12(13)
C3 N1 Ca1 147.62(10)
C1 N2 Ca1 93.41(9)
C1 N2 C15 118.48(13)
C15 N2 Ca1 147.93(10)
C29 N3 Ca2 147.39(10)
C27 N3 Ca2 93.40(9)
C27 N3 C29 118.96(13)
Ca1 N5 Ca2 95.75(4)
Si1 N5 Ca1 109.83(6)
Si1 N5 Ca2 103.45(6)
Si2 N5 Ca1 106.66(6)
Si2 N5 Ca2 110.67(6)
Si2 N5 Si1 126.26(8)
Ca2 N6 Ca1 95.56(4)
Si3 N6 Ca1 102.17(6)
Si3 N6 Ca2 112.10(6)
Si3 N6 Si4 127.14(8)
Si4 N6 Ca1 109.96(6)
Si4 N6 Ca2 105.39(6)
C30 C29 N3 119.31(14)
C34 C29 N3 120.50(14)
C34 C29 C30 120.16(14)
N4 C27 N3 116.57(13)
N4 C27 C28 120.95(14)
N3 C27 C28 122.48(13)
N1 C1 N2 117.33(13)
N1 C1 C2 122.29(14)
N2 C1 C2 120.38(14)
C30 C31 H31 119.3
C32 C31 H31 119.3
C32 C31 C30 121.39(15)
C3 C4 C9 122.65(14)
C5 C4 C3 118.78(15)
C5 C4 C9 118.54(15)
C29 C30 C35 120.15(14)
C31 C30 C29 118.90(15)
C31 C30 C35 120.91(15)
C29 C34 C38 122.43(14)
C33 C34 C29 118.71(15)
C33 C34 C38 118.86(14)
C3 C8 C12 120.31(14)
C7 C8 C3 119.31(15)
C7 C8 C12 120.38(15)
C4 C3 N1 121.26(14)
C8 C3 N1 118.98(14)
C8 C3 C4 119.70(15)
C34 C33 H33 119.3
C32 C33 C34 121.47(15)
C32 C33 H33 119.3
C1 C2 H2A 109.5
C1 C2 H2B 109.5
C1 C2 H2C 109.5
H2A C2 H2B 109.5
H2A C2 H2C 109.5
H2B C2 H2C 109.5
C4 C9 H9 107.9
C4 C9 C10 113.05(14)
C4 C9 C11 110.00(14)
C10 C9 H9 107.9
C11 C9 H9 107.9
C11 C9 C10 109.78(14)
C4 C5 H5 119.1
C6 C5 C4 121.70(16)
C6 C5 H5 119.1
C27 C28 H28A 109.5
C27 C28 H28B 109.5
C27 C28 H28C 109.5
H28A C28 H28B 109.5
H28A C28 H28C 109.5
H28B C28 H28C 109.5
C46 C41 N4 119.07(16)
C42 C41 N4 120.45(16)
C42 C41 C46 120.44(16)
C34 C38 H38 107.7
C34 C38 C39 112.54(14)
C34 C38 C40 110.87(14)
C39 C38 H38 107.7
C40 C38 H38 107.7
C40 C38 C39 110.01(14)
C8 C12 H12 107.3
C8 C12 C13 113.54(15)
C13 C12 H12 107.3
C14 C12 C8 111.11(15)
C14 C12 H12 107.3
C14 C12 C13 110.10(15)
C31 C32 C33 119.36(15)
C31 C32 H32 120.3
C33 C32 H32 120.3
C8 C7 H7 119.5
C6 C7 C8 121.06(17)
C6 C7 H7 119.5
C30 C35 H35 107.2
C30 C35 C37 113.46(15)
C30 C35 C36 111.27(14)
C37 C35 H35 107.2
C37 C35 C36 110.28(14)
C36 C35 H35 107.2
Si1 C55 H55A 109.5
Si1 C55 H55B 109.5
Si1 C55 H55C 109.5
H55A C55 H55B 109.5
H55A C55 H55C 109.5
H55B C55 H55C 109.5
C16 C21 H21 107.9
C16 C21 C22 111.64(15)
C16 C21 C23 111.45(16)
C22 C21 H21 107.9
C22 C21 C23 109.88(16)
C23 C21 H21 107.9
C38 C39 H39A 109.5
C38 C39 H39B 109.5
C38 C39 H39C 109.5
H39A C39 H39B 109.5
H39A C39 H39C 109.5
H39B C39 H39C 109.5
C5 C6 C7 119.41(16)
C5 C6 H6 120.3
C7 C6 H6 120.3
Si1 C54 H54A 109.5
Si1 C54 H54B 109.5
Si1 C54 H54C 109.5
H54A C54 H54B 109.5
H54A C54 H54C 109.5
H54B C54 H54C 109.5
Si1 C53 H53A 109.5
Si1 C53 H53B 109.5
Si1 C53 H53C 109.5
H53A C53 H53B 109.5
H53A C53 H53C 109.5
H53B C53 H53C 109.5
C16 C15 N2 120.65(16)
C16 C15 C20 119.68(16)
C20 C15 N2 119.67(16)
Si2 C57 H57A 109.5
Si2 C57 H57B 109.5
Si2 C57 H57C 109.5
H57A C57 H57B 109.5
H57A C57 H57C 109.5
H57B C57 H57C 109.5
Si4 C62 H62A 109.5
Si4 C62 H62B 109.5
Si4 C62 H62C 109.5
H62A C62 H62B 109.5
H62A C62 H62C 109.5
H62B C62 H62C 109.5
C15 C16 C21 122.08(15)
C17 C16 C21 118.75(18)
C17 C16 C15 119.13(18)
Si3 C61 H61A 109.5
Si3 C61 H61B 109.5
Si3 C61 H61C 109.5
H61A C61 H61B 109.5
H61A C61 H61C 109.5
H61B C61 H61C 109.5
C38 C40 H40A 109.5
C38 C40 H40B 109.5
C38 C40 H40C 109.5
H40A C40 H40B 109.5
H40A C40 H40C 109.5
H40B C40 H40C 109.5
Si4 C63 H63A 109.5
Si4 C63 H63B 109.5
Si4 C63 H63C 109.5
H63A C63 H63B 109.5
H63A C63 H63C 109.5
H63B C63 H63C 109.5
C35 C37 H37A 109.5
C35 C37 H37B 109.5
C35 C37 H37C 109.5
H37A C37 H37B 109.5
H37A C37 H37C 109.5
H37B C37 H37C 109.5
C9 C10 H10A 109.5
C9 C10 H10B 109.5
C9 C10 H10C 109.5
H10A C10 H10B 109.5
H10A C10 H10C 109.5
H10B C10 H10C 109.5
C41 C46 C50 121.93(16)
C45 C46 C41 118.6(2)
C45 C46 C50 119.46(18)
C42 C47 H47 108.0
C42 C47 C48 111.27(18)
C42 C47 C49 112.09(16)
C48 C47 H47 108.0
C49 C47 H47 108.0
C49 C47 C48 109.35(16)
C12 C13 H13A 109.5
C12 C13 H13B 109.5
C12 C13 H13C 109.5
H13A C13 H13B 109.5
H13A C13 H13C 109.5
H13B C13 H13C 109.5
Si3 C59 H59A 109.5
Si3 C59 H59B 109.5
Si3 C59 H59C 109.5
H59A C59 H59B 109.5
H59A C59 H59C 109.5
H59B C59 H59C 109.5
Si2 C56 H56A 109.5
Si2 C56 H56B 109.5
Si2 C56 H56C 109.5
H56A C56 H56B 109.5
H56A C56 H56C 109.5
H56B C56 H56C 109.5
Si2 C58 H58A 109.5
Si2 C58 H58B 109.5
Si2 C58 H58C 109.5
H58A C58 H58B 109.5
H58A C58 H58C 109.5
H58B C58 H58C 109.5
C9 C11 H11A 109.5
C9 C11 H11B 109.5
C9 C11 H11C 109.5
H11A C11 H11B 109.5
H11A C11 H11C 109.5
H11B C11 H11C 109.5
C41 C42 C47 122.10(16)
C43 C42 C41 118.2(2)
C43 C42 C47 119.69(19)
Si4 C64 H64A 109.5
Si4 C64 H64B 109.5
Si4 C64 H64C 109.5
H64A C64 H64B 109.5
H64A C64 H64C 109.5
H64B C64 H64C 109.5
C15 C20 C24 122.13(16)
C19 C20 C15 118.9(2)
C19 C20 C24 118.99(18)
C35 C36 H36A 109.5
C35 C36 H36B 109.5
C35 C36 H36C 109.5
H36A C36 H36B 109.5
H36A C36 H36C 109.5
H36B C36 H36C 109.5
C46 C50 H50 107.5
C46 C50 C52 113.37(17)
C46 C50 C51 110.38(18)
C52 C50 H50 107.5
C52 C50 C51 110.21(18)
C51 C50 H50 107.5
C47 C48 H48A 109.5
C47 C48 H48B 109.5
C47 C48 H48C 109.5
H48A C48 H48B 109.5
H48A C48 H48C 109.5
H48B C48 H48C 109.5
C12 C14 H14A 109.5
C12 C14 H14B 109.5
C12 C14 H14C 109.5
H14A C14 H14B 109.5
H14A C14 H14C 109.5
H14B C14 H14C 109.5
C20 C24 H24 107.4
C20 C24 C26 112.68(17)
C20 C24 C25 110.79(19)
C26 C24 H24 107.4
C25 C24 H24 107.4
C25 C24 C26 110.94(17)
C21 C22 H22A 109.5
C21 C22 H22B 109.5
C21 C22 H22C 109.5
H22A C22 H22B 109.5
H22A C22 H22C 109.5
H22B C22 H22C 109.5
C46 C45 H45 119.5
C44 C45 C46 121.0(2)
C44 C45 H45 119.5
C16 C17 H17 119.4
C18 C17 C16 121.2(2)
C18 C17 H17 119.4
C21 C23 H23A 109.5
C21 C23 H23B 109.5
C21 C23 H23C 109.5
H23A C23 H23B 109.5
H23A C23 H23C 109.5
H23B C23 H23C 109.5
C20 C19 H19 119.3
C18 C19 C20 121.4(2)
C18 C19 H19 119.3
C47 C49 H49A 109.5
C47 C49 H49B 109.5
C47 C49 H49C 109.5
H49A C49 H49B 109.5
H49A C49 H49C 109.5
H49B C49 H49C 109.5
C42 C43 H43 119.3
C44 C43 C42 121.4(2)
C44 C43 H43 119.3
C50 C52 H52A 109.5
C50 C52 H52B 109.5
C50 C52 H52C 109.5
H52A C52 H52B 109.5
H52A C52 H52C 109.5
H52B C52 H52C 109.5
C17 C18 H18 120.2
C19 C18 C17 119.50(19)
C19 C18 H18 120.2
C45 C44 C43 120.22(19)
C45 C44 H44 119.9
C43 C44 H44 119.9
C24 C26 H26A 109.5
C24 C26 H26B 109.5
C24 C26 H26C 109.5
H26A C26 H26B 109.5
H26A C26 H26C 109.5
H26B C26 H26C 109.5
C24 C25 H25A 109.5
C24 C25 H25B 109.5
C24 C25 H25C 109.5
H25A C25 H25B 109.5
H25A C25 H25C 109.5
H25B C25 H25C 109.5
C50 C51 H51A 109.5
C50 C51 H51B 109.5
C50 C51 H51C 109.5
H51A C51 H51B 109.5
H51A C51 H51C 109.5
H51B C51 H51C 109.5
Si3 C60 H60A 109.5
Si3 C60 H60B 109.5
Si3 C60 H60C 109.5
H60A C60 H60B 109.5
H60A C60 H60C 109.5
H60B C60 H60C 109.5

loop_
_geom_bond_atom_site_label_1
_geom_bond_atom_site_label_2
_geom_bond_distance
Ca1 N1 2.4238(13)
Ca1 N2 2.4183(13)
Ca1 N5 2.4971(13)
Ca1 N6 2.5142(13)
Ca2 N4 2.4086(13)
Ca2 N3 2.4181(13)
Ca2 N5 2.5000(13)
Ca2 N6 2.4904(13)
Si1 N5 1.7199(14)
Si1 C55 1.8877(17)
Si1 C54 1.8711(18)
Si1 C53 1.8761(17)
Si2 N5 1.7161(13)
Si2 C57 1.8721(18)
Si2 C56 1.8864(18)
Si2 C58 1.8773(18)
Si3 N6 1.7158(14)
Si3 C61 1.8686(18)
Si3 C59 1.8794(18)
Si3 C60 1.8892(17)
Si4 N6 1.7167(14)
Si4 C62 1.8729(18)
Si4 C63 1.8840(18)
Si4 C64 1.8919(17)
N4 C27 1.334(2)
N4 C41 1.429(2)
N1 C1 1.329(2)
N1 C3 1.428(2)
N2 C1 1.332(2)
N2 C15 1.434(2)
N3 C29 1.4297(19)
N3 C27 1.336(2)
C29 C30 1.411(2)
C29 C34 1.410(2)
C27 C28 1.514(2)
C1 C2 1.515(2)
C31 H31 0.9500
C31 C30 1.398(2)
C31 C32 1.385(3)
C4 C3 1.413(2)
C4 C9 1.519(2)
C4 C5 1.393(2)
C30 C35 1.518(2)
C34 C33 1.400(2)
C34 C38 1.517(2)
C8 C3 1.408(2)
C8 C12 1.527(2)
C8 C7 1.394(2)
C33 H33 0.9500
C33 C32 1.386(2)
C2 H2A 0.9800
C2 H2B 0.9800
C2 H2C 0.9800
C9 H9 1.0000
C9 C10 1.537(2)
C9 C11 1.534(2)
C5 H5 0.9500
C5 C6 1.379(3)
C28 H28A 0.9800
C28 H28B 0.9800
C28 H28C 0.9800
C41 C46 1.414(3)
C41 C42 1.405(3)
C38 H38 1.0000
C38 C39 1.532(2)
C38 C40 1.531(2)
C12 H12 1.0000
C12 C13 1.532(3)
C12 C14 1.526(3)
C32 H32 0.9500
C7 H7 0.9500
C7 C6 1.385(3)
C35 H35 1.0000
C35 C37 1.525(2)
C35 C36 1.534(3)
C55 H55A 0.9800
C55 H55B 0.9800
C55 H55C 0.9800
C21 H21 1.0000
C21 C16 1.523(3)
C21 C22 1.530(3)
C21 C23 1.537(2)
C39 H39A 0.9800
C39 H39B 0.9800
C39 H39C 0.9800
C6 H6 0.9500
C54 H54A 0.9800
C54 H54B 0.9800
C54 H54C 0.9800
C53 H53A 0.9800
C53 H53B 0.9800
C53 H53C 0.9800
C15 C16 1.402(3)
C15 C20 1.414(3)
C57 H57A 0.9800
C57 H57B 0.9800
C57 H57C 0.9800
C62 H62A 0.9800
C62 H62B 0.9800
C62 H62C 0.9800
C16 C17 1.400(3)
C61 H61A 0.9800
C61 H61B 0.9800
C61 H61C 0.9800
C40 H40A 0.9800
C40 H40B 0.9800
C40 H40C 0.9800
C63 H63A 0.9800
C63 H63B 0.9800
C63 H63C 0.9800
C37 H37A 0.9800
C37 H37B 0.9800
C37 H37C 0.9800
C10 H10A 0.9800
C10 H10B 0.9800
C10 H10C 0.9800
C46 C50 1.510(3)
C46 C45 1.405(3)
C47 H47 1.0000
C47 C42 1.518(3)
C47 C48 1.534(2)
C47 C49 1.525(3)
C13 H13A 0.9800
C13 H13B 0.9800
C13 H13C 0.9800
C59 H59A 0.9800
C59 H59B 0.9800
C59 H59C 0.9800
C56 H56A 0.9800
C56 H56B 0.9800
C56 H56C 0.9800
C58 H58A 0.9800
C58 H58B 0.9800
C58 H58C 0.9800
C11 H11A 0.9800
C11 H11B 0.9800
C11 H11C 0.9800
C42 C43 1.404(3)
C64 H64A 0.9800
C64 H64B 0.9800
C64 H64C 0.9800
C20 C24 1.522(3)
C20 C19 1.399(3)
C36 H36A 0.9800
C36 H36B 0.9800
C36 H36C 0.9800
C50 H50 1.0000
C50 C52 1.523(3)
C50 C51 1.529(3)
C48 H48A 0.9800
C48 H48B 0.9800
C48 H48C 0.9800
C14 H14A 0.9800
C14 H14B 0.9800
C14 H14C 0.9800
C24 H24 1.0000
C24 C26 1.529(3)
C24 C25 1.526(3)
C22 H22A 0.9800
C22 H22B 0.9800
C22 H22C 0.9800
C45 H45 0.9500
C45 C44 1.366(4)
C17 H17 0.9500
C17 C18 1.382(3)
C23 H23A 0.9800
C23 H23B 0.9800
C23 H23C 0.9800
C19 H19 0.9500
C19 C18 1.376(4)
C49 H49A 0.9800
C49 H49B 0.9800
C49 H49C 0.9800
C43 H43 0.9500
C43 C44 1.380(4)
C52 H52A 0.9800
C52 H52B 0.9800
C52 H52C 0.9800
C18 H18 0.9500
C44 H44 0.9500
C26 H26A 0.9800
C26 H26B 0.9800
C26 H26C 0.9800
C25 H25A 0.9800
C25 H25B 0.9800
C25 H25C 0.9800
C51 H51A 0.9800
C51 H51B 0.9800
C51 H51C 0.9800
C60 H60A 0.9800
C60 H60B 0.9800
C60 H60C 0.9800

loop_
_geom_torsion_atom_site_label_1
_geom_torsion_atom_site_label_2
_geom_torsion_atom_site_label_3
_geom_torsion_atom_site_label_4
_geom_torsion
Ca1 N1 C1 N2 1.60(14)
Ca1 N1 C1 C2 -178.52(13)
Ca1 N1 C3 C4 96.4(2)
Ca1 N1 C3 C8 -80.6(2)
Ca1 N2 C1 N1 -1.60(14)
Ca1 N2 C1 C2 178.52(13)
Ca1 N2 C15 C16 90.0(2)
Ca1 N2 C15 C20 -89.0(2)
Ca2 N4 C27 N3 0.18(14)
Ca2 N4 C27 C28 -179.49(12)
Ca2 N4 C41 C46 -85.4(2)
Ca2 N4 C41 C42 92.4(2)
Ca2 N3 C29 C30 85.2(2)
Ca2 N3 C29 C34 -93.3(2)
Ca2 N3 C27 N4 -0.18(14)
Ca2 N3 C27 C28 179.48(13)
N4 C41 C46 C50 -4.8(2)
N4 C41 C46 C45 175.05(16)
N4 C41 C42 C47 6.7(2)
N4 C41 C42 C43 -174.84(16)
N2 C15 C16 C21 6.8(2)
N2 C15 C16 C17 -175.32(16)
N2 C15 C20 C24 -6.0(3)
N2 C15 C20 C19 174.43(16)
N3 C29 C30 C31 -177.46(14)
N3 C29 C30 C35 5.0(2)
N3 C29 C34 C33 177.04(14)
N3 C29 C34 C38 -2.4(2)
C29 N3 C27 N4 -175.94(13)
C29 N3 C27 C28 3.7(2)
C29 C30 C35 C37 -145.38(15)
C29 C30 C35 C36 89.56(18)
C29 C34 C33 C32 1.1(2)
C29 C34 C38 C39 -124.91(16)
C29 C34 C38 C40 111.39(17)
C27 N4 C41 C46 88.35(19)
C27 N4 C41 C42 -93.82(19)
C27 N3 C29 C30 -102.70(17)
C27 N3 C29 C34 78.84(18)
C1 N1 C3 C4 -81.59(19)
C1 N1 C3 C8 101.37(17)
C1 N2 C15 C16 -96.75(19)
C1 N2 C15 C20 84.3(2)
C31 C30 C35 C37 37.1(2)
C31 C30 C35 C36 -87.95(19)
C4 C5 C6 C7 1.2(3)
C30 C29 C34 C33 -1.4(2)
C30 C29 C34 C38 179.11(14)
C30 C31 C32 C33 -0.1(3)
C34 C29 C30 C31 1.0(2)
C34 C29 C30 C35 -176.55(14)
C34 C33 C32 C31 -0.3(3)
C8 C7 C6 C5 -1.0(3)
C3 N1 C1 N2 -179.49(14)
C3 N1 C1 C2 0.4(2)
C3 C4 C9 C10 120.82(17)
C3 C4 C9 C11 -116.07(17)
C3 C4 C5 C6 0.2(3)
C3 C8 C12 C13 150.94(16)
C3 C8 C12 C14 -84.32(19)
C3 C8 C7 C6 -0.5(3)
C33 C34 C38 C39 55.6(2)
C33 C34 C38 C40 -68.09(19)
C9 C4 C3 N1 -0.6(2)
C9 C4 C3 C8 176.41(15)
C9 C4 C5 C6 -178.02(17)
C5 C4 C3 N1 -178.81(15)
C5 C4 C3 C8 -1.8(2)
C5 C4 C9 C10 -61.0(2)
C5 C4 C9 C11 62.1(2)
C41 N4 C27 N3 -176.46(14)
C41 N4 C27 C28 3.9(2)
C41 C46 C50 C52 -132.56(18)
C41 C46 C50 C51 103.25(19)
C41 C46 C45 C44 0.4(3)
C41 C42 C43 C44 -0.8(3)
C38 C34 C33 C32 -179.43(15)
C12 C8 C3 N1 -1.4(2)
C12 C8 C3 C4 -178.53(15)
C12 C8 C7 C6 179.94(17)
C32 C31 C30 C29 -0.2(2)
C32 C31 C30 C35 177.30(16)
C7 C8 C3 N1 179.00(15)
C7 C8 C3 C4 1.9(2)
C7 C8 C12 C13 -29.5(2)
C7 C8 C12 C14 95.2(2)
C55 Si1 N5 Ca1 -115.80(7)
C55 Si1 N5 Ca2 -14.50(8)
C55 Si1 N5 Si2 114.22(10)
C21 C16 C17 C18 177.58(19)
C54 Si1 N5 Ca1 123.09(8)
C54 Si1 N5 Ca2 -135.61(8)
C54 Si1 N5 Si2 -6.89(13)
C53 Si1 N5 Ca1 0.07(9)
C53 Si1 N5 Ca2 101.36(7)
C53 Si1 N5 Si2 -129.92(10)
C15 N2 C1 N1 -178.04(14)
C15 N2 C1 C2 2.1(2)
C15 C16 C17 C18 -0.4(3)
C15 C20 C24 C26 -128.93(19)
C15 C20 C24 C25 106.1(2)
C15 C20 C19 C18 2.3(3)
C57 Si2 N5 Ca1 -144.88(8)
C57 Si2 N5 Ca2 112.14(9)
C57 Si2 N5 Si1 -13.67(13)
C62 Si4 N6 Ca1 122.26(8)
C62 Si4 N6 Ca2 -135.80(7)
C62 Si4 N6 Si3 -1.54(13)
C16 C15 C20 C24 175.05(16)
C16 C15 C20 C19 -4.5(3)
C16 C17 C18 C19 -1.9(3)
C61 Si3 N6 Ca1 -136.31(8)
C61 Si3 N6 Ca2 122.47(8)
C61 Si3 N6 Si4 -9.35(14)
C63 Si4 N6 Ca1 0.08(9)
C63 Si4 N6 Ca2 102.02(7)
C63 Si4 N6 Si3 -123.72(10)
C46 C41 C42 C47 -175.51(16)
C46 C41 C42 C43 3.0(3)
C46 C45 C44 C43 1.8(3)
C47 C42 C43 C44 177.7(2)
C59 Si3 N6 Ca1 98.90(8)
C59 Si3 N6 Ca2 -2.32(9)
C59 Si3 N6 Si4 -134.14(10)
C56 Si2 N5 Ca1 -23.04(9)
C56 Si2 N5 Ca2 -126.02(8)
C56 Si2 N5 Si1 108.17(10)
C58 Si2 N5 Ca1 94.46(8)
C58 Si2 N5 Ca2 -8.53(9)
C58 Si2 N5 Si1 -134.33(10)
C42 C41 C46 C50 177.35(16)
C42 C41 C46 C45 -2.8(3)
C42 C43 C44 C45 -1.6(4)
C64 Si4 N6 Ca1 -117.09(7)
C64 Si4 N6 Ca2 -15.15(9)
C64 Si4 N6 Si3 119.11(10)
C20 C15 C16 C21 -174.30(16)
C20 C15 C16 C17 3.6(3)
C20 C19 C18 C17 0.9(3)
C50 C46 C45 C44 -179.77(19)
C48 C47 C42 C41 -120.57(18)
C48 C47 C42 C43 61.0(2)
C24 C20 C19 C18 -177.3(2)
C22 C21 C16 C15 116.98(18)
C22 C21 C16 C17 -61.0(2)
C45 C46 C50 C52 47.6(2)
C45 C46 C50 C51 -76.6(2)
C23 C21 C16 C15 -119.73(18)
C23 C21 C16 C17 62.3(2)
C19 C20 C24 C26 50.6(2)
C19 C20 C24 C25 -74.3(2)
C49 C47 C42 C41 116.63(19)
C49 C47 C42 C43 -61.8(2)
C60 Si3 N6 Ca1 -16.59(8)
C60 Si3 N6 Ca2 -117.81(8)
C60 Si3 N6 Si4 110.37(11)

loop_
_smtbx_masks_void_nr
_smtbx_masks_void_average_x
_smtbx_masks_void_average_y
_smtbx_masks_void_average_z
_smtbx_masks_void_volume
_smtbx_masks_void_count_electrons
1 0.000 0.000 0.000 402.8 129.0
2 0.000 -0.198 0.500 601.4 209.9
